data_7029183
loop_
_publ_author_name
'Huang, Shih-Huang'
'Nesterov, Vladimir N.'
'Richmond, Michael G.'

_publ_section_title
;
 New azido-substituted tantalum compounds: syntheses and DFT examination
 of nitrogen-rich mono-, di-, and trinuclear tantalum(v) compounds.
;
_journal_issue 9
_journal_name_full 'Dalton transactions (Cambridge, England : 2003)'
_journal_page_first 3453
_journal_page_last 3461
_journal_paper_doi 10.1039/c3dt53101e
_journal_volume 43
_journal_year 2014
_chemical_formula_moiety 'C7 H16 N2'
_chemical_formula_sum 'C7 H16 N2'
_chemical_formula_weight 128.22
_chemical_name_systematic
;
?
;
_space_group_IT_number 61
_symmetry_cell_setting orthorhombic
_symmetry_space_group_name_Hall '-P 2ac 2ab'
_symmetry_space_group_name_H-M 'P b c a'
_atom_sites_solution_hydrogens geom
_atom_sites_solution_primary direct
_atom_sites_solution_secondary difmap
_audit_creation_method SHELXL-97
_cell_angle_alpha 90.00
_cell_angle_beta 90.00
_cell_angle_gamma 90.00
_cell_formula_units_Z 8
_cell_length_a 11.6393(8)
_cell_length_b 8.6453(6)
_cell_length_c 17.1298(12)
_cell_measurement_reflns_used 9303
_cell_measurement_temperature 150(2)
_cell_measurement_theta_max 27.04
_cell_measurement_theta_min 2.38
_cell_volume 1723.7(2)
_computing_cell_refinement 'APEX2 (Bruker-AXS, 2007)'
_computing_data_collection 'APEX2 (Bruker-AXS, 2007)'
_computing_data_reduction 'APEX2 (Bruker-AXS, 2007)'
_computing_molecular_graphics 'SHELXTL (Sheldrick, 2008)'
_computing_publication_material 'SHELXTL (Sheldrick, 2008)'
_computing_structure_refinement 'SHELXL-97 (Sheldrick, 2008)'
_computing_structure_solution 'SHELXS-97 (Sheldrick, 2008)'
_diffrn_ambient_temperature 150(2)
_diffrn_measured_fraction_theta_full 0.999
_diffrn_measured_fraction_theta_max 0.999
_diffrn_measurement_device_type 'Bruker APEX II CCD'
_diffrn_measurement_method '\w scans'
_diffrn_radiation_monochromator graphite
_diffrn_radiation_source 'fine-focus sealed tube'
_diffrn_radiation_type MoK\a
_diffrn_radiation_wavelength 0.71073
_diffrn_reflns_av_R_equivalents 0.0249
_diffrn_reflns_av_sigmaI/netI 0.0113
_diffrn_reflns_limit_h_max 14
_diffrn_reflns_limit_h_min -14
_diffrn_reflns_limit_k_max 11
_diffrn_reflns_limit_k_min -11
_diffrn_reflns_limit_l_max 21
_diffrn_reflns_limit_l_min -21
_diffrn_reflns_number 19063
_diffrn_reflns_theta_full 27.09
_diffrn_reflns_theta_max 27.09
_diffrn_reflns_theta_min 2.38
_exptl_absorpt_coefficient_mu 0.060
_exptl_absorpt_correction_T_max 0.9878
_exptl_absorpt_correction_T_min 0.9790
_exptl_absorpt_correction_type multi-scan
_exptl_absorpt_process_details SADABS
_exptl_crystal_colour colorless
_exptl_crystal_density_diffrn 0.988
_exptl_crystal_density_method 'not measured'
_exptl_crystal_description block
_exptl_crystal_F_000 576
_exptl_crystal_size_max 0.35
_exptl_crystal_size_mid 0.25
_exptl_crystal_size_min 0.20
_refine_diff_density_max 0.181
_refine_diff_density_min -0.168
_refine_diff_density_rms 0.029
_refine_ls_extinction_method none
_refine_ls_goodness_of_fit_ref 1.035
_refine_ls_hydrogen_treatment mixed
_refine_ls_matrix_type full
_refine_ls_number_parameters 90
_refine_ls_number_reflns 1899
_refine_ls_number_restraints 0
_refine_ls_restrained_S_all 1.035
_refine_ls_R_factor_all 0.0396
_refine_ls_R_factor_gt 0.0358
_refine_ls_shift/su_max 0.000
_refine_ls_shift/su_mean 0.000
_refine_ls_structure_factor_coef Fsqd
_refine_ls_weighting_details 'calc w=1/[\s^2^(Fo^2^)+(0.0485P)^2^+0.3600P] where P=(Fo^2^+2Fc^2^)/3'
_refine_ls_weighting_scheme calc
_refine_ls_wR_factor_gt 0.0940
_refine_ls_wR_factor_ref 0.0975
_reflns_number_gt 1694
_reflns_number_total 1899
_reflns_threshold_expression >2sigma(I)
_cod_data_source_file c3dt53101e.txt
_cod_data_source_block str0444
_cod_depositor_comments
;
The following automatic conversions were performed:

'_symmetry_cell_setting' value 'Orthorhombic' changed to
'orthorhombic' according to
/usr/data/users/saulius/automatic-downloads/current/RSC/lib/dictionaries/cif_core.dic
dictionary named 'cif_core.dic' version 2.4.2 from 2011-04-26.

Automatic conversion script
Id: cif_fix_values 2281 2013-09-26 08:29:07Z andrius 
;
_cod_database_code 7029183

loop_
_symmetry_equiv_pos_as_xyz
'x, y, z'
'-x+1/2, -y, z+1/2'
'-x, y+1/2, -z+1/2'
'x+1/2, -y+1/2, -z'
'-x, -y, -z'
'x-1/2, y, -z-1/2'
'x, -y-1/2, z-1/2'
'-x-1/2, y-1/2, z'

loop_
_atom_site_label
_atom_site_type_symbol
_atom_site_fract_x
_atom_site_fract_y
_atom_site_fract_z
_atom_site_U_iso_or_equiv
_atom_site_adp_type
_atom_site_occupancy
_atom_site_symmetry_multiplicity
_atom_site_calc_flag
_atom_site_refinement_flags
N1 N 0.20662(7) 0.77525(9) 0.38892(5) 0.0314(2) Uani 1 1 d .
N2 N 0.34420(6) 0.60970(8) 0.33491(4) 0.02603(19) Uani 1 1 d .
C1 C 0.29383(7) 0.74087(10) 0.34007(5) 0.0265(2) Uani 1 1 d .
H1A H 0.3202 0.8210 0.3066 0.032 Uiso 1 1 calc R
C2 C 0.15997(7) 0.66637(10) 0.44524(5) 0.0284(2) Uani 1 1 d .
H2A H 0.1506 0.5642 0.4187 0.034 Uiso 1 1 calc R
C3 C 0.24006(9) 0.64433(14) 0.51435(6) 0.0430(3) Uani 1 1 d .
H3A H 0.3159 0.6121 0.4956 0.064 Uiso 1 1 calc R
H3B H 0.2088 0.5646 0.5491 0.064 Uiso 1 1 calc R
H3C H 0.2471 0.7420 0.5430 0.064 Uiso 1 1 calc R
C4 C 0.04181(8) 0.72208(12) 0.47060(6) 0.0394(2) Uani 1 1 d .
H4A H -0.0099 0.7231 0.4255 0.059 Uiso 1 1 calc R
H4B H 0.0480 0.8268 0.4921 0.059 Uiso 1 1 calc R
H4C H 0.0112 0.6522 0.5106 0.059 Uiso 1 1 calc R
C5 C 0.43476(8) 0.60190(10) 0.27511(5) 0.0291(2) Uani 1 1 d .
H5A H 0.4436 0.7068 0.2512 0.035 Uiso 1 1 calc R
C6 C 0.39960(9) 0.48881(13) 0.21144(6) 0.0391(3) Uani 1 1 d .
H6A H 0.3293 0.5258 0.1861 0.059 Uiso 1 1 calc R
H6B H 0.3856 0.3869 0.2346 0.059 Uiso 1 1 calc R
H6C H 0.4613 0.4809 0.1727 0.059 Uiso 1 1 calc R
C7 C 0.54814(8) 0.55628(12) 0.31224(6) 0.0374(2) Uani 1 1 d .
H7A H 0.5682 0.6313 0.3529 0.056 Uiso 1 1 calc R
H7B H 0.6084 0.5549 0.2723 0.056 Uiso 1 1 calc R
H7C H 0.5410 0.4532 0.3355 0.056 Uiso 1 1 calc R
H1 H 0.1818(10) 0.8680(15) 0.3876(6) 0.038(3) Uiso 1 1 d .

loop_
_atom_site_aniso_label
_atom_site_aniso_U_11
_atom_site_aniso_U_22
_atom_site_aniso_U_33
_atom_site_aniso_U_23
_atom_site_aniso_U_13
_atom_site_aniso_U_12
N1 0.0356(4) 0.0211(4) 0.0374(4) 0.0027(3) 0.0095(3) 0.0055(3)
N2 0.0280(4) 0.0214(4) 0.0286(4) 0.0002(3) 0.0043(3) 0.0001(3)
C1 0.0295(4) 0.0214(4) 0.0287(4) 0.0021(3) 0.0024(3) -0.0012(3)
C2 0.0291(4) 0.0248(4) 0.0313(4) -0.0001(3) 0.0048(3) -0.0009(3)
C3 0.0417(6) 0.0532(6) 0.0340(5) 0.0042(4) 0.0006(4) 0.0029(5)
C4 0.0328(5) 0.0405(5) 0.0450(6) -0.0011(4) 0.0103(4) 0.0021(4)
C5 0.0305(4) 0.0252(4) 0.0317(4) 0.0018(3) 0.0070(4) 0.0009(3)
C6 0.0368(5) 0.0478(6) 0.0327(5) -0.0074(4) 0.0049(4) 0.0026(4)
C7 0.0303(5) 0.0392(5) 0.0426(5) -0.0052(4) 0.0033(4) 0.0021(4)

loop_
_atom_type_symbol
_atom_type_description
_atom_type_scat_dispersion_real
_atom_type_scat_dispersion_imag
_atom_type_scat_source
C C 0.0033 0.0016 'International Tables Vol C Tables 4.2.6.8 and 6.1.1.4'
H H 0.0000 0.0000 'International Tables Vol C Tables 4.2.6.8 and 6.1.1.4'
N N 0.0061 0.0033 'International Tables Vol C Tables 4.2.6.8 and 6.1.1.4'

loop_
_geom_angle_atom_site_label_1
_geom_angle_atom_site_label_2
_geom_angle_atom_site_label_3
_geom_angle
C1 N1 C2 123.40(7)
C1 N1 H1 116.4(8)
C2 N1 H1 120.0(8)
C1 N2 C5 114.64(7)
N2 C1 N1 125.66(8)
N2 C1 H1A 117.2
N1 C1 H1A 117.2
N1 C2 C3 111.68(8)
N1 C2 C4 108.81(7)
C3 C2 C4 111.85(8)
N1 C2 H2A 108.1
C3 C2 H2A 108.1
C4 C2 H2A 108.1
C2 C3 H3A 109.5
C2 C3 H3B 109.5
H3A C3 H3B 109.5
C2 C3 H3C 109.5
H3A C3 H3C 109.5
H3B C3 H3C 109.5
C2 C4 H4A 109.5
C2 C4 H4B 109.5
H4A C4 H4B 109.5
C2 C4 H4C 109.5
H4A C4 H4C 109.5
H4B C4 H4C 109.5
N2 C5 C7 110.07(7)
N2 C5 C6 109.63(7)
C7 C5 C6 111.57(8)
N2 C5 H5A 108.5
C7 C5 H5A 108.5
C6 C5 H5A 108.5
C5 C6 H6A 109.5
C5 C6 H6B 109.5
H6A C6 H6B 109.5
C5 C6 H6C 109.5
H6A C6 H6C 109.5
H6B C6 H6C 109.5
C5 C7 H7A 109.5
C5 C7 H7B 109.5
H7A C7 H7B 109.5
C5 C7 H7C 109.5
H7A C7 H7C 109.5
H7B C7 H7C 109.5

loop_
_geom_bond_atom_site_label_1
_geom_bond_atom_site_label_2
_geom_bond_distance
N1 C1 1.3486(11)
N1 C2 1.4531(11)
N1 H1 0.852(13)
N2 C1 1.2797(11)
N2 C5 1.4714(11)
C1 H1A 0.9500
C2 C3 1.5187(13)
C2 C4 1.5206(12)
C2 H2A 1.0000
C3 H3A 0.9800
C3 H3B 0.9800
C3 H3C 0.9800
C4 H4A 0.9800
C4 H4B 0.9800
C4 H4C 0.9800
C5 C7 1.5171(13)
C5 C6 1.5207(13)
C5 H5A 1.0000
C6 H6A 0.9800
C6 H6B 0.9800
C6 H6C 0.9800
C7 H7A 0.9800
C7 H7B 0.9800
C7 H7C 0.9800

loop_
_geom_hbond_atom_site_label_D
_geom_hbond_atom_site_label_H
_geom_hbond_atom_site_label_A
_geom_hbond_distance_DH
_geom_hbond_distance_HA
_geom_hbond_distance_DA
_geom_hbond_angle_DHA
_geom_hbond_site_symmetry_A
N1 H1 N2 0.852(13) 2.296(12) 3.0930(10) 155.7(10) 8_665
